data_4085841
loop_
_publ_author_name
'Eguillor, Beatriz'
'Esteruelas, Miguel A.'
'Fern\'andez, Israel'
'G\'omez-Gallego, Mar'
'Lled\'os, Agust\'i'
'Mart\'in-Ortiz, Mamen'
'Oliv\'an, Montserrat'
'O\~nate, Enrique'
'Sierra, Miguel A.'

_publ_section_title
;
 Azole Assisted C--H Bond Activation Promoted by an Osmium-Polyhydride:
 Discerning between N and NH
;
_journal_issue 10
_journal_name_full Organometallics
_journal_page_first 1898
_journal_paper_doi 10.1021/acs.organomet.5b00174
_journal_volume 34
_journal_year 2015
_chemical_formula_sum 'C31 H53 N Os P2 S'
_chemical_formula_weight 723.94
_chemical_name_systematic
; 
 ? 
;
_space_group_IT_number 14
_symmetry_cell_setting monoclinic
_symmetry_space_group_name_Hall '-P 2ybc'
_symmetry_space_group_name_H-M 'P 1 21/c 1'
_atom_sites_solution_hydrogens geom
_atom_sites_solution_primary direct
_atom_sites_solution_secondary difmap
_audit_creation_method SHELXL-97
_cell_angle_alpha 90.00
_cell_angle_beta 104.0250(10)
_cell_angle_gamma 90.00
_cell_formula_units_Z 4
_cell_length_a 10.1952(6)
_cell_length_b 16.2072(10)
_cell_length_c 19.8843(12)
_cell_measurement_reflns_used 6679
_cell_measurement_temperature 100(2)
_cell_measurement_theta_max 28
_cell_measurement_theta_min 2
_cell_volume 3187.7(3)
_computing_cell_refinement 'APEX2 v2008.4-0, Bruker AXS'
_computing_data_collection 'APEX2 v2008.4-0, Bruker AXS'
_computing_data_reduction
;
  SAINT-Bruker integration program embedded in APEX2 v2008.4-0, Bruker AXS
;
_computing_molecular_graphics 'XP, SHELXTL v. 6.1 (Bruker, 2000)'
_computing_publication_material 'XCIF, SHELXTL v. 6.1 (Bruker, 2000)'
_computing_structure_refinement 'SHELXL-97 (Sheldrick, 1997)'
_computing_structure_solution 'SHELXS-97 (Sheldrick, 1990)'
_diffrn_ambient_temperature 100(2)
_diffrn_detector_area_resol_mean 8.26
_diffrn_measured_fraction_theta_full 0.988
_diffrn_measured_fraction_theta_max 0.918
_diffrn_measurement_device_type 'Bruker SMART APEX CCD system'
_diffrn_measurement_method '\w rotations with narrow frames'
_diffrn_radiation_monochromator graphite
_diffrn_radiation_source 'fine-focus sealed tube'
_diffrn_radiation_type MoK\a
_diffrn_radiation_wavelength 0.71073
_diffrn_reflns_av_R_equivalents 0.0496
_diffrn_reflns_av_sigmaI/netI 0.0505
_diffrn_reflns_limit_h_max 13
_diffrn_reflns_limit_h_min -13
_diffrn_reflns_limit_k_max 21
_diffrn_reflns_limit_k_min -20
_diffrn_reflns_limit_l_max 25
_diffrn_reflns_limit_l_min -26
_diffrn_reflns_number 28888
_diffrn_reflns_theta_full 27.50
_diffrn_reflns_theta_max 28.67
_diffrn_reflns_theta_min 1.64
_diffrn_standards_decay_% 'no decay'
_exptl_absorpt_coefficient_mu 4.186
_exptl_absorpt_correction_T_max 0.862
_exptl_absorpt_correction_T_min 0.628
_exptl_absorpt_correction_type multi-scan
_exptl_absorpt_process_details
;
Absorption correction performed with SADABS program. This is based on the
method of Blessing: Blessing, R. H., Acta Crystallogr., Sect. A 1995, 51, 33.

SADABS: Area-Detector Absorption Correction. Bruker-AXS 
within SAINT+ package, v. 6.1 (2000).
;
_exptl_crystal_colour red
_exptl_crystal_density_diffrn 1.508
_exptl_crystal_density_method 'not measured'
_exptl_crystal_description 'irregular block'
_exptl_crystal_F_000 1472
_exptl_crystal_size_max 0.21
_exptl_crystal_size_mid 0.05
_exptl_crystal_size_min 0.04
_refine_diff_density_max 0.951
_refine_diff_density_min -1.713
_refine_diff_density_rms 0.126
_refine_ls_extinction_method none
_refine_ls_goodness_of_fit_ref 1.104
_refine_ls_hydrogen_treatment mixed
_refine_ls_matrix_type full
_refine_ls_number_parameters 451
_refine_ls_number_reflns 7538
_refine_ls_number_restraints 272
_refine_ls_restrained_S_all 1.089
_refine_ls_R_factor_all 0.0604
_refine_ls_R_factor_gt 0.0428
_refine_ls_shift/su_max 0.002
_refine_ls_shift/su_mean 0.000
_refine_ls_structure_factor_coef Fsqd
_refine_ls_weighting_details 'calc w=1/[\s^2^(Fo^2^)+(0.0226P)^2^+6.4029P] where P=(Fo^2^+2Fc^2^)/3'
_refine_ls_weighting_scheme calc
_refine_ls_wR_factor_gt 0.0746
_refine_ls_wR_factor_ref 0.0806
_reflns_number_gt 6099
_reflns_number_total 7538
_reflns_threshold_expression >2sigma(I)
_cod_data_source_file om5b00174_si_001.cif
_cod_data_source_block enrique137
_cod_depositor_comments 'Adding full bibliography for 4085838--4085841.cif.'
_cod_original_sg_symbol_H-M P2(1)/c
_cod_database_code 4085841

loop_
_symmetry_equiv_pos_as_xyz
'x, y, z'
'-x, y+1/2, -z+1/2'
'-x, -y, -z'
'x, -y-1/2, z-1/2'

loop_
_atom_site_label
_atom_site_type_symbol
_atom_site_fract_x
_atom_site_fract_y
_atom_site_fract_z
_atom_site_U_iso_or_equiv
_atom_site_adp_type
_atom_site_occupancy
_atom_site_symmetry_multiplicity
_atom_site_calc_flag
_atom_site_refinement_flags
_atom_site_disorder_assembly
_atom_site_disorder_group
Os1 Os 0.27498(2) 0.299800(12) 0.560720(9) 0.02520(6) Uani 1 1 d . . .
P1 P 0.11752(13) 0.27100(8) 0.45691(6) 0.0276(3) Uani 1 1 d . A .
P2 P 0.43025(12) 0.35495(8) 0.65634(6) 0.0239(3) Uani 1 1 d . A .
C10 C 0.1374(5) 0.3304(4) 0.3803(3) 0.0365(13) Uani 1 1 d . . .
H10 H 0.0718 0.3072 0.3388 0.044 Uiso 1 1 calc R A .
C11 C 0.1054(7) 0.4220(4) 0.3841(3) 0.0524(17) Uani 1 1 d . A .
H11A H 0.1554 0.4443 0.4288 0.079 Uiso 1 1 calc R . .
H11B H 0.0082 0.4291 0.3796 0.079 Uiso 1 1 calc R . .
H11C H 0.1320 0.4515 0.3465 0.079 Uiso 1 1 calc R . .
C12 C 0.2794(6) 0.3191(4) 0.3685(3) 0.0526(18) Uani 1 1 d . A .
H12A H 0.2792 0.3355 0.3210 0.079 Uiso 1 1 calc R . .
H12B H 0.3062 0.2611 0.3756 0.079 Uiso 1 1 calc R . .
H12C H 0.3436 0.3536 0.4014 0.079 Uiso 1 1 calc R . .
C13 C -0.0629(6) 0.2862(5) 0.4586(3) 0.0524(18) Uani 1 1 d . . .
H13 H -0.0822 0.2433 0.4911 0.063 Uiso 1 1 calc R A .
C14 C -0.0940(7) 0.3695(5) 0.4885(3) 0.070(2) Uani 1 1 d . A .
H14A H -0.0873 0.4138 0.4559 0.105 Uiso 1 1 calc R . .
H14B H -0.0288 0.3795 0.5328 0.105 Uiso 1 1 calc R . .
H14C H -0.1857 0.3684 0.4957 0.105 Uiso 1 1 calc R . .
C15 C -0.1657(6) 0.2702(5) 0.3887(3) 0.070(2) Uani 1 1 d . A .
H15A H -0.2578 0.2772 0.3946 0.106 Uiso 1 1 calc R . .
H15B H -0.1545 0.2139 0.3732 0.106 Uiso 1 1 calc R . .
H15C H -0.1501 0.3096 0.3541 0.106 Uiso 1 1 calc R . .
C16 C 0.1233(7) 0.1626(4) 0.4267(3) 0.0524(18) Uani 1 1 d . . .
H16 H 0.2199 0.1455 0.4437 0.063 Uiso 1 1 calc R A .
C17 C 0.0881(8) 0.1447(4) 0.3477(3) 0.070(2) Uani 1 1 d . A .
H17A H 0.1140 0.0879 0.3398 0.105 Uiso 1 1 calc R . .
H17B H 0.1375 0.1831 0.3248 0.105 Uiso 1 1 calc R . .
H17C H -0.0093 0.1517 0.3287 0.105 Uiso 1 1 calc R . .
C18 C 0.0435(8) 0.1038(4) 0.4627(3) 0.079(3) Uani 1 1 d . A .
H18A H -0.0533 0.1090 0.4411 0.119 Uiso 1 1 calc R . .
H18B H 0.0606 0.1180 0.5120 0.119 Uiso 1 1 calc R . .
H18C H 0.0724 0.0469 0.4579 0.119 Uiso 1 1 calc R . .
C19 C 0.3868(6) 0.4574(4) 0.6856(3) 0.0531(18) Uani 1 1 d . . .
H19 H 0.4551 0.4707 0.7296 0.064 Uiso 1 1 calc R A .
C20 C 0.2479(7) 0.4549(6) 0.7025(4) 0.095(3) Uani 1 1 d . A .
H20A H 0.2339 0.5059 0.7263 0.142 Uiso 1 1 calc R . .
H20B H 0.2438 0.4075 0.7326 0.142 Uiso 1 1 calc R . .
H20C H 0.1772 0.4496 0.6595 0.142 Uiso 1 1 calc R . .
C21 C 0.3929(9) 0.5266(4) 0.6335(4) 0.097(4) Uani 1 1 d . A .
H21A H 0.3397 0.5106 0.5874 0.145 Uiso 1 1 calc R . .
H21B H 0.4871 0.5358 0.6319 0.145 Uiso 1 1 calc R . .
H21C H 0.3558 0.5775 0.6481 0.145 Uiso 1 1 calc R . .
C22 C 0.6066(5) 0.3663(4) 0.6469(3) 0.0433(15) Uani 1 1 d . . .
H22 H 0.6390 0.3088 0.6427 0.052 Uiso 1 1 calc R A .
C23 C 0.6175(7) 0.4100(6) 0.5800(3) 0.085(3) Uani 1 1 d . A .
H23A H 0.6059 0.4695 0.5848 0.127 Uiso 1 1 calc R . .
H23B H 0.5470 0.3892 0.5410 0.127 Uiso 1 1 calc R . .
H23C H 0.7066 0.3991 0.5713 0.127 Uiso 1 1 calc R . .
C24 C 0.7082(6) 0.4034(4) 0.7086(3) 0.0543(18) Uani 1 1 d . A .
H24A H 0.7984 0.4031 0.6995 0.081 Uiso 1 1 calc R . .
H24B H 0.7094 0.3707 0.7502 0.081 Uiso 1 1 calc R . .
H24C H 0.6821 0.4603 0.7158 0.081 Uiso 1 1 calc R . .
C25 C 0.4520(6) 0.2928(4) 0.7372(3) 0.0481(16) Uani 1 1 d . . .
H25 H 0.3610 0.2681 0.7346 0.058 Uiso 1 1 calc R A .
C26 C 0.5448(8) 0.2196(4) 0.7386(4) 0.077(3) Uani 1 1 d . A .
H26A H 0.6390 0.2382 0.7517 0.116 Uiso 1 1 calc R . .
H26B H 0.5260 0.1941 0.6926 0.116 Uiso 1 1 calc R . .
H26C H 0.5294 0.1792 0.7726 0.116 Uiso 1 1 calc R . .
C27 C 0.4897(7) 0.3373(5) 0.8079(3) 0.066(2) Uani 1 1 d . A .
H27A H 0.4901 0.2975 0.8450 0.099 Uiso 1 1 calc R . .
H27B H 0.4233 0.3807 0.8089 0.099 Uiso 1 1 calc R . .
H27C H 0.5797 0.3620 0.8146 0.099 Uiso 1 1 calc R . .
C1A C 0.1477(6) 0.2348(4) 0.6247(3) 0.0255(16) Uani 0.560(3) 1 d PGU A 1
C2A C 0.0372(8) 0.2668(4) 0.6453(5) 0.031(2) Uani 0.560(3) 1 d PGU A 1
H2A H 0.0123 0.3229 0.6363 0.037 Uiso 0.560(3) 1 calc PR A 1
C3A C -0.0369(7) 0.2166(5) 0.6793(5) 0.036(2) Uani 0.560(3) 1 d PGU A 1
H3A H -0.1124 0.2385 0.6934 0.043 Uiso 0.560(3) 1 calc PR A 1
C4A C -0.0004(8) 0.1345(5) 0.6925(4) 0.0376(19) Uani 0.560(3) 1 d PGU A 1
H4A H -0.0510 0.1002 0.7157 0.045 Uiso 0.560(3) 1 calc PR A 1
C5A C 0.1101(8) 0.1025(3) 0.6718(5) 0.034(2) Uani 0.560(3) 1 d PGU A 1
H5A H 0.1351 0.0464 0.6809 0.040 Uiso 0.560(3) 1 calc PR A 1
C6A C 0.1842(6) 0.1526(4) 0.6379(4) 0.0260(16) Uani 0.560(3) 1 d PGU A 1
C7A C 0.296(2) 0.1240(16) 0.6139(13) 0.022(2) Uani 0.560(3) 1 d PU A 1
C8A C 0.4645(9) 0.1406(5) 0.5625(5) 0.0240(15) Uani 0.560(3) 1 d PU A 1
C9A C 0.4975(12) 0.0601(6) 0.5894(7) 0.0301(19) Uani 0.560(3) 1 d PU A 1
C10A C 0.6077(10) 0.0180(6) 0.5801(5) 0.0377(18) Uani 0.560(3) 1 d PU A 1
H10A H 0.6248 -0.0366 0.5973 0.045 Uiso 0.560(3) 1 calc PR A 1
C11A C 0.6933(10) 0.0549(6) 0.5458(5) 0.0401(19) Uani 0.560(3) 1 d PU A 1
H11D H 0.7716 0.0270 0.5398 0.048 Uiso 0.560(3) 1 calc PR A 1
C12A C 0.6631(11) 0.1330(7) 0.5203(7) 0.036(2) Uani 0.560(3) 1 d PU A 1
H12D H 0.7235 0.1578 0.4967 0.044 Uiso 0.560(3) 1 calc PR A 1
C13A C 0.5520(10) 0.1783(6) 0.5263(5) 0.0287(18) Uani 0.560(3) 1 d PU A 1
H13A H 0.5351 0.2321 0.5071 0.034 Uiso 0.560(3) 1 calc PR A 1
N1A N 0.3547(7) 0.1766(4) 0.5788(3) 0.0231(13) Uani 0.560(3) 1 d PU A 1
S1A S 0.3735(2) 0.02951(14) 0.63148(12) 0.0317(7) Uani 0.560(3) 1 d PU A 1
C1B C 0.4286(8) 0.2065(5) 0.5429(4) 0.031(2) Uani 0.440(3) 1 d PGU A 2
C2B C 0.5345(9) 0.2157(5) 0.5107(5) 0.035(2) Uani 0.440(3) 1 d PGU A 2
H2B H 0.5447 0.2658 0.4878 0.042 Uiso 0.440(3) 1 calc PR A 2
C3B C 0.6254(8) 0.1514(6) 0.5120(6) 0.041(3) Uani 0.440(3) 1 d PGU A 2
H3B H 0.6978 0.1577 0.4900 0.049 Uiso 0.440(3) 1 calc PR A 2
C4B C 0.6105(10) 0.0780(5) 0.5455(6) 0.046(3) Uani 0.440(3) 1 d PGU A 2
H4B H 0.6727 0.0341 0.5464 0.055 Uiso 0.440(3) 1 calc PR A 2
C6B C 0.5047(11) 0.0688(5) 0.5777(6) 0.042(3) Uani 0.440(3) 1 d PGU A 2
H6D H 0.4945 0.0187 0.6006 0.051 Uiso 0.440(3) 1 calc PR A 2
C5B C 0.4137(9) 0.1331(6) 0.5764(5) 0.034(2) Uani 0.440(3) 1 d PGU A 2
C7B C 0.307(3) 0.129(2) 0.6091(18) 0.029(2) Uani 0.440(3) 1 d PU A 2
C8B C 0.1289(12) 0.1777(7) 0.6430(6) 0.0251(18) Uani 0.440(3) 1 d PU A 2
C9B C 0.1211(16) 0.0965(9) 0.6670(8) 0.032(2) Uani 0.440(3) 1 d PU A 2
C10B C 0.0220(13) 0.0737(9) 0.6977(6) 0.038(2) Uani 0.440(3) 1 d PU A 2
H10B H 0.0189 0.0186 0.7136 0.046 Uiso 0.440(3) 1 calc PR A 2
C11B C -0.0719(14) 0.1283(9) 0.7060(6) 0.042(2) Uani 0.440(3) 1 d PU A 2
H11E H -0.1406 0.1111 0.7278 0.050 Uiso 0.560(3) 1 calc PR A 2
C12B C -0.0710(17) 0.2072(11) 0.6839(9) 0.040(3) Uani 0.440(3) 1 d PU A 2
H12E H -0.1397 0.2439 0.6901 0.048 Uiso 0.440(3) 1 calc PR A 2
C13B C 0.0289(14) 0.2362(9) 0.6522(8) 0.030(2) Uani 0.440(3) 1 d PU A 2
H13B H 0.0303 0.2918 0.6375 0.037 Uiso 0.440(3) 1 calc PR A 2
N1B N 0.2307(9) 0.1943(6) 0.6102(4) 0.0258(16) Uani 0.440(3) 1 d PU A 2
S1B S 0.2551(4) 0.04119(19) 0.64726(16) 0.0384(9) Uani 0.440(3) 1 d PU A 2

loop_
_atom_site_aniso_label
_atom_site_aniso_U_11
_atom_site_aniso_U_22
_atom_site_aniso_U_33
_atom_site_aniso_U_23
_atom_site_aniso_U_13
_atom_site_aniso_U_12
Os1 0.02927(10) 0.02209(10) 0.01982(9) 0.00006(9) -0.00263(7) 0.00259(9)
P1 0.0286(7) 0.0308(7) 0.0198(6) 0.0029(5) -0.0011(5) -0.0051(5)
P2 0.0261(6) 0.0233(7) 0.0198(6) -0.0018(5) 0.0009(5) 0.0021(5)
C10 0.038(3) 0.045(3) 0.025(3) 0.010(2) 0.003(2) -0.011(3)
C11 0.064(4) 0.045(4) 0.039(3) 0.017(3) -0.006(3) -0.012(3)
C12 0.046(4) 0.083(5) 0.031(3) 0.006(3) 0.015(3) -0.009(3)
C13 0.032(3) 0.088(5) 0.031(3) 0.019(3) -0.004(2) -0.011(3)
C14 0.045(4) 0.122(7) 0.042(4) 0.006(4) 0.008(3) 0.035(4)
C15 0.036(3) 0.125(7) 0.041(4) 0.019(4) -0.009(3) -0.014(4)
C16 0.084(5) 0.028(3) 0.031(3) -0.001(2) -0.014(3) -0.008(3)
C17 0.108(6) 0.049(4) 0.035(4) -0.011(3) -0.018(4) 0.001(4)
C18 0.131(7) 0.045(4) 0.038(4) 0.014(3) -0.026(4) -0.045(4)
C19 0.050(4) 0.047(4) 0.050(4) -0.021(3) -0.012(3) 0.019(3)
C20 0.051(4) 0.137(8) 0.084(6) -0.079(6) -0.009(4) 0.040(5)
C21 0.123(7) 0.024(4) 0.099(6) -0.006(4) -0.059(6) 0.016(4)
C22 0.034(3) 0.053(4) 0.042(3) -0.018(3) 0.007(3) -0.010(3)
C23 0.078(5) 0.148(8) 0.033(4) -0.020(4) 0.023(4) -0.073(6)
C24 0.038(3) 0.079(5) 0.044(4) -0.017(3) 0.007(3) -0.018(3)
C25 0.049(3) 0.063(4) 0.024(3) 0.015(3) -0.008(2) -0.024(3)
C26 0.101(6) 0.034(4) 0.060(4) 0.014(3) -0.052(4) -0.010(4)
C27 0.057(4) 0.118(7) 0.017(3) 0.007(3) -0.003(3) -0.019(4)
C1A 0.021(4) 0.035(4) 0.019(4) -0.003(3) 0.001(3) 0.000(3)
C2A 0.029(4) 0.041(4) 0.024(4) 0.003(4) 0.007(3) 0.003(4)
C3A 0.032(5) 0.051(5) 0.028(5) 0.001(4) 0.014(4) -0.002(4)
C4A 0.038(4) 0.052(5) 0.026(4) 0.004(4) 0.012(4) -0.009(4)
C5A 0.032(5) 0.042(5) 0.026(5) 0.001(4) 0.004(4) -0.004(4)
C6A 0.024(4) 0.032(4) 0.020(4) -0.005(3) 0.001(3) -0.002(3)
C7A 0.023(3) 0.023(3) 0.017(4) 0.001(3) -0.001(3) 0.000(3)
C8A 0.030(4) 0.019(3) 0.024(4) -0.004(3) 0.007(3) 0.003(3)
C9A 0.032(4) 0.020(4) 0.036(5) 0.001(3) 0.005(3) 0.005(3)
C10A 0.035(4) 0.027(4) 0.048(5) -0.001(4) 0.004(3) 0.008(3)
C11A 0.033(4) 0.036(4) 0.052(5) -0.012(4) 0.011(4) 0.009(3)
C12A 0.032(4) 0.036(4) 0.045(5) -0.008(4) 0.015(4) -0.001(4)
C13A 0.030(4) 0.024(4) 0.034(5) -0.005(3) 0.009(3) -0.002(3)
N1A 0.022(3) 0.023(3) 0.021(3) 0.002(3) -0.001(2) 0.001(2)
S1A 0.0366(14) 0.0236(12) 0.0327(13) 0.0068(9) 0.0043(10) 0.0022(10)
C1B 0.030(4) 0.041(5) 0.020(4) 0.000(4) 0.001(3) 0.002(4)
C2B 0.028(5) 0.046(6) 0.029(5) -0.003(5) 0.001(4) 0.001(4)
C3B 0.035(6) 0.049(7) 0.036(6) -0.007(5) 0.001(5) 0.008(5)
C4B 0.041(5) 0.047(6) 0.046(6) -0.008(5) 0.000(4) 0.010(5)
C6B 0.042(6) 0.042(6) 0.038(7) -0.002(5) -0.001(5) 0.008(5)
C5B 0.036(5) 0.036(5) 0.028(5) -0.002(4) 0.000(3) 0.002(4)
C7B 0.032(4) 0.026(4) 0.026(4) -0.001(3) -0.002(3) -0.004(3)
C8B 0.030(4) 0.027(4) 0.016(4) 0.006(4) 0.001(3) -0.012(3)
C9B 0.036(5) 0.031(4) 0.023(6) 0.008(5) -0.005(4) -0.013(4)
C10B 0.042(5) 0.041(5) 0.025(5) 0.004(4) -0.006(4) -0.027(4)
C11B 0.041(5) 0.054(6) 0.029(5) 0.010(5) 0.004(4) -0.024(4)
C12B 0.041(5) 0.051(5) 0.030(6) 0.007(5) 0.014(4) -0.013(5)
C13B 0.028(5) 0.038(5) 0.024(5) 0.013(5) 0.005(4) -0.006(4)
N1B 0.028(4) 0.027(3) 0.020(4) 0.002(3) 0.002(3) -0.007(3)
S1B 0.052(2) 0.0215(15) 0.0359(17) 0.0057(12) -0.0013(14) -0.0031(13)

loop_
_atom_type_symbol
_atom_type_description
_atom_type_scat_dispersion_real
_atom_type_scat_dispersion_imag
_atom_type_scat_source
C C 0.0033 0.0016 'International Tables Vol C Tables 4.2.6.8 and 6.1.1.4'
H H 0.0000 0.0000 'International Tables Vol C Tables 4.2.6.8 and 6.1.1.4'
N N 0.0061 0.0033 'International Tables Vol C Tables 4.2.6.8 and 6.1.1.4'
P P 0.1023 0.0942 'International Tables Vol C Tables 4.2.6.8 and 6.1.1.4'
S S 0.1246 0.1234 'International Tables Vol C Tables 4.2.6.8 and 6.1.1.4'
Os Os -1.2165 7.6030 'International Tables Vol C Tables 4.2.6.8 and 6.1.1.4'

loop_
_geom_angle_atom_site_label_1
_geom_angle_atom_site_label_2
_geom_angle_atom_site_label_3
_geom_angle
N1B Os1 N1A 43.4(3)
N1B Os1 C1B 76.3(3)
N1A Os1 C1B 32.8(3)
N1B Os1 C1A 30.4(3)
N1A Os1 C1A 73.8(2)
C1B Os1 C1A 106.7(3)
N1B Os1 P1 94.1(2)
N1A Os1 P1 96.48(18)
C1B Os1 P1 94.7(2)
C1A Os1 P1 92.19(17)
N1B Os1 P2 96.4(2)
N1A Os1 P2 93.73(18)
C1B Os1 P2 91.4(2)
C1A Os1 P2 95.04(17)
P1 Os1 P2 168.81(5)
C10 P1 C16 101.9(3)
C10 P1 C13 104.6(3)
C16 P1 C13 103.8(3)
C10 P1 Os1 115.72(18)
C16 P1 Os1 113.90(19)
C13 P1 Os1 115.32(19)
C19 P2 C22 104.7(3)
C19 P2 C25 101.6(3)
C22 P2 C25 103.0(3)
C19 P2 Os1 115.65(19)
C22 P2 Os1 115.88(18)
C25 P2 Os1 114.22(19)
C11 C10 C12 110.2(5)
C11 C10 P1 113.3(4)
C12 C10 P1 111.1(4)
C11 C10 H10 107.3
C12 C10 H10 107.3
P1 C10 H10 107.3
C10 C11 H11A 109.5
C10 C11 H11B 109.5
H11A C11 H11B 109.5
C10 C11 H11C 109.5
H11A C11 H11C 109.5
H11B C11 H11C 109.5
C10 C12 H12A 109.5
C10 C12 H12B 109.5
H12A C12 H12B 109.5
C10 C12 H12C 109.5
H12A C12 H12C 109.5
H12B C12 H12C 109.5
C14 C13 C15 109.6(6)
C14 C13 P1 114.8(4)
C15 C13 P1 114.7(5)
C14 C13 H13 105.6
C15 C13 H13 105.6
P1 C13 H13 105.6
C13 C14 H14A 109.5
C13 C14 H14B 109.5
H14A C14 H14B 109.5
C13 C14 H14C 109.5
H14A C14 H14C 109.5
H14B C14 H14C 109.5
C13 C15 H15A 109.5
C13 C15 H15B 109.5
H15A C15 H15B 109.5
C13 C15 H15C 109.5
H15A C15 H15C 109.5
H15B C15 H15C 109.5
C18 C16 C17 109.7(5)
C18 C16 P1 111.9(5)
C17 C16 P1 119.1(4)
C18 C16 H16 105.0
C17 C16 H16 105.0
P1 C16 H16 105.0
C16 C17 H17A 109.5
C16 C17 H17B 109.5
H17A C17 H17B 109.5
C16 C17 H17C 109.5
H17A C17 H17C 109.5
H17B C17 H17C 109.5
C16 C18 H18A 109.5
C16 C18 H18B 109.5
H18A C18 H18B 109.5
C16 C18 H18C 109.5
H18A C18 H18C 109.5
H18B C18 H18C 109.5
C20 C19 C21 111.0(6)
C20 C19 P2 110.4(5)
C21 C19 P2 113.0(5)
C20 C19 H19 107.4
C21 C19 H19 107.4
P2 C19 H19 107.4
C19 C20 H20A 109.5
C19 C20 H20B 109.5
H20A C20 H20B 109.5
C19 C20 H20C 109.5
H20A C20 H20C 109.5
H20B C20 H20C 109.5
C19 C21 H21A 109.5
C19 C21 H21B 109.5
H21A C21 H21B 109.5
C19 C21 H21C 109.5
H21A C21 H21C 109.5
H21B C21 H21C 109.5
C24 C22 C23 109.8(5)
C24 C22 P2 116.3(4)
C23 C22 P2 114.0(4)
C24 C22 H22 105.2
C23 C22 H22 105.2
P2 C22 H22 105.2
C22 C23 H23A 109.5
C22 C23 H23B 109.5
H23A C23 H23B 109.5
C22 C23 H23C 109.5
H23A C23 H23C 109.5
H23B C23 H23C 109.5
C22 C24 H24A 109.5
C22 C24 H24B 109.5
H24A C24 H24B 109.5
C22 C24 H24C 109.5
H24A C24 H24C 109.5
H24B C24 H24C 109.5
C26 C25 C27 109.4(5)
C26 C25 P2 112.5(5)
C27 C25 P2 118.9(5)
C26 C25 H25 104.9
C27 C25 H25 104.9
P2 C25 H25 104.9
C25 C26 H26A 109.5
C25 C26 H26B 109.5
H26A C26 H26B 109.5
C25 C26 H26C 109.5
H26A C26 H26C 109.5
H26B C26 H26C 109.5
C25 C27 H27A 109.5
C25 C27 H27B 109.5
H27A C27 H27B 109.5
C25 C27 H27C 109.5
H27A C27 H27C 109.5
H27B C27 H27C 109.5
C2A C1A C6A 120.0
C2A C1A Os1 127.1(3)
C6A C1A Os1 112.7(3)
C1A C2A C3A 120.0
C1A C2A H2A 120.0
C3A C2A H2A 120.0
C4A C3A C2A 120.0
C4A C3A H3A 120.0
C2A C3A H3A 120.0
C3A C4A C5A 120.0
C3A C4A H4A 120.0
C5A C4A H4A 120.0
C6A C5A C4A 120.0
C6A C5A H5A 120.0
C4A C5A H5A 120.0
C5A C6A C1A 120.0
C5A C6A C7A 123.2(10)
C1A C6A C7A 116.7(10)
N1A C7A C6A 117.9(19)
N1A C7A S1A 115.7(14)
C6A C7A S1A 126.2(12)
N1A C8A C13A 126.0(8)
N1A C8A C9A 115.8(9)
C13A C8A C9A 117.9(9)
C10A C9A C8A 122.4(11)
C10A C9A S1A 129.6(9)
C8A C9A S1A 107.9(8)
C9A C10A C11A 119.6(10)
C9A C10A H10A 120.2
C11A C10A H10A 120.2
C10A C11A C12A 118.3(10)
C10A C11A H11D 120.8
C12A C11A H11D 120.8
C11A C12A C13A 125.2(11)
C11A C12A H12D 117.4
C13A C12A H12D 117.4
C12A C13A C8A 116.5(9)
C12A C13A H13A 121.8
C8A C13A H13A 121.8
C7A N1A C8A 110.3(12)
C7A N1A Os1 118.8(11)
C8A N1A Os1 130.8(6)
C7A S1A C9A 90.0(6)
C2B C1B C5B 120.0
C2B C1B Os1 130.1(5)
C5B C1B Os1 109.6(4)
C1B C2B C3B 120.0
C1B C2B H2B 120.0
C3B C2B H2B 120.0
C4B C3B C2B 120.0
C4B C3B H3B 120.0
C2B C3B H3B 120.0
C3B C4B C6B 120.0
C3B C4B H4B 120.0
C6B C4B H4B 120.0
C5B C6B C4B 120.0
C5B C6B H6D 120.0
C4B C6B H6D 120.0
C6B C5B C1B 120.0
C6B C5B C7B 123.3(16)
C1B C5B C7B 116.7(16)
N1B C7B C5B 120(2)
N1B C7B S1B 113.7(17)
C5B C7B S1B 126(2)
N1B C8B C9B 117.0(13)
N1B C8B C13B 124.7(11)
C9B C8B C13B 118.3(12)
C10B C9B C8B 121.2(15)
C10B C9B S1B 131.9(12)
C8B C9B S1B 106.9(10)
C11B C10B C9B 120.5(14)
C11B C10B H10B 119.7
C9B C10B H10B 119.7
C10B C11B C12B 121.5(14)
C10B C11B H11E 119.3
C12B C11B H11E 119.3
C11B C12B C13B 121.7(16)
C11B C12B H12E 119.2
C13B C12B H12E 119.2
C12B C13B C8B 116.8(13)
C12B C13B H13B 121.6
C8B C13B H13B 121.6
C7B N1B C8B 111.6(14)
C7B N1B Os1 117.1(13)
C8B N1B Os1 131.3(8)
C9B S1B C7B 90.9(12)

loop_
_geom_bond_atom_site_label_1
_geom_bond_atom_site_label_2
_geom_bond_distance
Os1 N1B 2.076(9)
Os1 N1A 2.152(7)
Os1 C1B 2.267(7)
Os1 C1A 2.283(5)
Os1 P1 2.3345(12)
Os1 P2 2.3369(12)
P1 C10 1.855(5)
P1 C16 1.862(6)
P1 C13 1.865(6)
P2 C19 1.849(6)
P2 C22 1.862(6)
P2 C25 1.865(5)
C10 C11 1.527(8)
C10 C12 1.532(8)
C10 H10 1.0000
C11 H11A 0.9800
C11 H11B 0.9800
C11 H11C 0.9800
C12 H12A 0.9800
C12 H12B 0.9800
C12 H12C 0.9800
C13 C14 1.539(10)
C13 C15 1.546(8)
C13 H13 1.0000
C14 H14A 0.9800
C14 H14B 0.9800
C14 H14C 0.9800
C15 H15A 0.9800
C15 H15B 0.9800
C15 H15C 0.9800
C16 C18 1.538(9)
C16 C17 1.550(8)
C16 H16 1.0000
C17 H17A 0.9800
C17 H17B 0.9800
C17 H17C 0.9800
C18 H18A 0.9800
C18 H18B 0.9800
C18 H18C 0.9800
C19 C20 1.533(10)
C19 C21 1.538(10)
C19 H19 1.0000
C20 H20A 0.9800
C20 H20B 0.9800
C20 H20C 0.9800
C21 H21A 0.9800
C21 H21B 0.9800
C21 H21C 0.9800
C22 C24 1.524(7)
C22 C23 1.536(8)
C22 H22 1.0000
C23 H23A 0.9800
C23 H23B 0.9800
C23 H23C 0.9800
C24 H24A 0.9800
C24 H24B 0.9800
C24 H24C 0.9800
C25 C26 1.512(9)
C25 C27 1.543(8)
C25 H25 1.0000
C26 H26A 0.9800
C26 H26B 0.9800
C26 H26C 0.9800
C27 H27A 0.9800
C27 H27B 0.9800
C27 H27C 0.9800
C1A C2A 1.3900
C1A C6A 1.3900
C2A C3A 1.3900
C2A H2A 0.9500
C3A C4A 1.3900
C3A H3A 0.9500
C4A C5A 1.3900
C4A H4A 0.9500
C5A C6A 1.3900
C5A H5A 0.9500
C6A C7A 1.42(2)
C7A N1A 1.33(2)
C7A S1A 1.72(3)
C8A N1A 1.370(11)
C8A C13A 1.414(13)
C8A C9A 1.419(13)
C9A C10A 1.364(14)
C9A S1A 1.749(12)
C10A C11A 1.368(14)
C10A H10A 0.9500
C11A C12A 1.370(14)
C11A H11D 0.9500
C12A C13A 1.379(13)
C12A H12D 0.9500
C13A H13A 0.9500
C1B C2B 1.3900
C1B C5B 1.3900
C2B C3B 1.3900
C2B H2B 0.9500
C3B C4B 1.3900
C3B H3B 0.9500
C4B C6B 1.3900
C4B H4B 0.9500
C6B C5B 1.3900
C6B H6D 0.9500
C5B C7B 1.40(3)
C7B N1B 1.32(4)
C7B S1B 1.76(3)
C8B N1B 1.380(14)
C8B C9B 1.408(17)
C8B C13B 1.436(19)
C9B C10B 1.353(18)
C9B S1B 1.756(17)
C10B C11B 1.343(19)
C10B H10B 0.9500
C11B C12B 1.353(19)
C11B H11E 0.9500
C12B C13B 1.403(17)
C12B H12E 0.9500
C13B H13B 0.9500
